data_4506380
loop_
_publ_author_name
'Durka, Krzysztof'
'Jarzembska, Katarzyna N.'
'Kami\'nski, Rados\/law'
'Luli\'nski, Sergiusz'
'Serwatowski, Janusz'
'Wo\'zniak, Krzysztof'

_publ_section_title
;
 Structural and Energetic Landscape of Fluorinated 1,4-Phenylenediboronic
 Acids
;
_journal_issue 7
_journal_name_full 'Crystal Growth &amp; Design'
_journal_page_first 3720
_journal_paper_doi 10.1021/cg3005272
_journal_volume 12
_journal_year 2012
_chemical_formula_moiety 'C6 H6 B2 F2 O4'
_chemical_formula_sum 'C6 H6 B2 F2 O4'
_chemical_formula_weight 201.73
_chemical_melting_point ?
_chemical_name_systematic '2,5-difluoro-1,4-phenylenediboronic acid'
_space_group_IT_number 2
_symmetry_cell_setting triclinic
_symmetry_space_group_name_Hall '-P 1'
_symmetry_space_group_name_H-M 'P -1'
_atom_sites_solution_hydrogens geom
_atom_sites_solution_primary direct
_atom_sites_solution_secondary difmap
_audit_creation_method SHELXL-97
_cell_angle_alpha 74.671(11)
_cell_angle_beta 84.636(10)
_cell_angle_gamma 89.000(10)
_cell_formula_units_Z 1
_cell_length_a 4.9838(19)
_cell_length_b 5.2569(19)
_cell_length_c 7.423(3)
_cell_measurement_reflns_used 622
_cell_measurement_temperature 100(2)
_cell_measurement_theta_max 28.157
_cell_measurement_theta_min 4.020
_cell_volume 186.73(12)
_computing_cell_refinement 'Bruker APEX2 software'
_computing_data_collection 'Bruker APEX2 software'
_computing_data_reduction
;
 SAINT intergration software, Bruker AXS
 SORTAV, R. H. Blessing, Acta Cryst., 1995, A51, 33
;
_computing_structure_refinement
;
 SHELXS-97, G. M. Sheldrick, Acta. Cryst., 2008, A64, 112
;
_computing_structure_solution
;
 SHELXS-97, G. M. Sheldrick, Acta. Cryst., 2008, A64, 112
;
_diffrn_ambient_temperature 100(2)
_diffrn_detector 'APEXII CCD camera'
_diffrn_measured_fraction_theta_full 0.987
_diffrn_measured_fraction_theta_max 0.987
_diffrn_measurement_device '\k-geometry diffractometer'
_diffrn_measurement_device_type 'Bruker APEXII'
_diffrn_measurement_method 'omega scans'
_diffrn_orient_matrix_type 'X-axis to radiation source'
_diffrn_radiation_monochromator 'multi-layer optics'
_diffrn_radiation_probe x-ray
_diffrn_radiation_source 'TXS rotating anode'
_diffrn_radiation_type MoK\a
_diffrn_radiation_wavelength 0.71073
_diffrn_reflns_av_R_equivalents 0.0429
_diffrn_reflns_av_sigmaI/netI 0.0593
_diffrn_reflns_limit_h_max 6
_diffrn_reflns_limit_h_min -7
_diffrn_reflns_limit_k_max 5
_diffrn_reflns_limit_k_min -6
_diffrn_reflns_limit_l_max 9
_diffrn_reflns_limit_l_min -10
_diffrn_reflns_number 2255
_diffrn_reflns_reduction_process
;
 Scaled and merged with SORTAV
 R. H. Blessing, Cryst. Rev., 1987, 1, 3
 R. H. Blessing, J. Appl. Cryst., 1989, 22, 396
;
_diffrn_reflns_theta_full 27.98
_diffrn_reflns_theta_max 27.98
_diffrn_reflns_theta_min 2.86
_diffrn_source 'rotating-anode X-ray source'
_exptl_absorpt_coefficient_mu 0.171
_exptl_absorpt_correction_T_max 0.7454
_exptl_absorpt_correction_T_min 0.4508
_exptl_absorpt_correction_type multi-scan
_exptl_absorpt_process_details
;
 R. H. Blessing, Acta Cryst., 1995, A51, 33
;
_exptl_crystal_colour colourless
_exptl_crystal_density_diffrn 1.794
_exptl_crystal_density_method 'not measured'
_exptl_crystal_description unspecified
_exptl_crystal_F_000 102
_exptl_crystal_size_max 0.15
_exptl_crystal_size_mid 0.12
_exptl_crystal_size_min 0.10
_refine_diff_density_max 0.558
_refine_diff_density_min -0.533
_refine_diff_density_rms 0.127
_refine_ls_extinction_method none
_refine_ls_goodness_of_fit_ref 1.073
_refine_ls_hydrogen_treatment constr
_refine_ls_matrix_type full
_refine_ls_number_parameters 64
_refine_ls_number_reflns 957
_refine_ls_number_restraints 0
_refine_ls_restrained_S_all 1.073
_refine_ls_R_factor_all 0.0940
_refine_ls_R_factor_gt 0.0645
_refine_ls_shift/su_max 0.000
_refine_ls_shift/su_mean 0.000
_refine_ls_structure_factor_coef Fsqd
_refine_ls_weighting_details 'calc w=1/[\s^2^(Fo^2^)+(0.1195P)^2^+0.0452P] where P=(Fo^2^+2Fc^2^)/3'
_refine_ls_weighting_scheme calc
_refine_ls_wR_factor_gt 0.1719
_refine_ls_wR_factor_ref 0.1988
_reflns_number_gt 670
_reflns_number_total 901
_reflns_threshold_expression >2sigma(I)
_cod_data_source_file cg3005272_si_002.cif
_cod_data_source_block 25dF
_cod_depositor_comments
;
The following automatic conversions were performed:

'_chemical_melting_point' value 'not measured' was changed to '?' -
the value is undefined or not given.

'_diffrn_radiation_probe' value
'X-ray' changed to 'x-ray' according to
/home/saulius/struct/CIF-dictionaries/cif_core.dic dictionary named
'cif_core.dic' version 2.4.1 from 2010-06-29.

Automatic conversion script
Id: cif_fix_values 1891 2012-01-12 08:04:46Z andrius 
;
_cod_original_cell_volume 186.72(12)
_cod_original_sg_symbol_Hall -P1
_cod_original_sg_symbol_H-M P-1
_cod_database_code 4506380

loop_
_symmetry_equiv_pos_as_xyz
'x, y, z'
'-x, -y, -z'

loop_
_atom_site_label
_atom_site_type_symbol
_atom_site_fract_x
_atom_site_fract_y
_atom_site_fract_z
_atom_site_U_iso_or_equiv
_atom_site_adp_type
_atom_site_occupancy
_atom_site_symmetry_multiplicity
_atom_site_calc_flag
_atom_site_refinement_flags
F1 F 0.1115(3) 0.4074(3) 0.2891(2) 0.0225(5) Uani 1 1 d .
O2 O 0.3057(4) 0.8190(4) 0.4156(3) 0.0225(6) Uani 1 1 d .
H2 H 0.1656 0.7675 0.3807 0.034 Uiso 1 1 calc R
O1 O 0.7615(4) 0.9001(4) 0.3104(3) 0.0228(6) Uani 1 1 d .
H1 H 0.7365 1.0060 0.3775 0.034 Uiso 1 1 calc R
C1 C 0.5098(5) 0.6368(5) 0.1421(3) 0.0169(6) Uani 1 1 d .
C3 C 0.7059(5) 0.6792(6) -0.0094(4) 0.0182(6) Uani 1 1 d .
H3 H 0.8489 0.8010 -0.0202 0.022 Uiso 1 1 calc R
C2 C 0.3086(5) 0.4567(6) 0.1437(3) 0.0174(6) Uani 1 1 d .
B1 B 0.5225(6) 0.7903(6) 0.2964(4) 0.0172(7) Uani 1 1 d .

loop_
_atom_site_aniso_label
_atom_site_aniso_U_11
_atom_site_aniso_U_22
_atom_site_aniso_U_33
_atom_site_aniso_U_23
_atom_site_aniso_U_13
_atom_site_aniso_U_12
F1 0.0178(8) 0.0282(11) 0.0244(8) -0.0137(7) 0.0044(6) -0.0058(7)
O2 0.0151(10) 0.0297(13) 0.0287(10) -0.0188(9) -0.0007(7) -0.0036(8)
O1 0.0131(10) 0.0312(14) 0.0308(10) -0.0202(9) -0.0007(7) -0.0029(8)
C1 0.0135(12) 0.0185(16) 0.0217(12) -0.0100(11) -0.0031(9) 0.0007(11)
C3 0.0148(13) 0.0195(15) 0.0224(12) -0.0087(10) -0.0020(9) -0.0013(11)
C2 0.0114(12) 0.0214(16) 0.0205(12) -0.0084(11) 0.0016(9) -0.0017(10)
B1 0.0134(13) 0.0179(17) 0.0221(13) -0.0081(12) -0.0024(10) -0.0002(11)

loop_
_atom_type_symbol
_atom_type_description
_atom_type_scat_dispersion_real
_atom_type_scat_dispersion_imag
_atom_type_scat_source
C C 0.0033 0.0016 'International Tables Vol C Tables 4.2.6.8 and 6.1.1.4'
H H 0.0000 0.0000 'International Tables Vol C Tables 4.2.6.8 and 6.1.1.4'
B B 0.0013 0.0007 'International Tables Vol C Tables 4.2.6.8 and 6.1.1.4'
O O 0.0106 0.0060 'International Tables Vol C Tables 4.2.6.8 and 6.1.1.4'
F F 0.0171 0.0103 'International Tables Vol C Tables 4.2.6.8 and 6.1.1.4'

loop_
_geom_angle_atom_site_label_1
_geom_angle_atom_site_label_2
_geom_angle_atom_site_label_3
_geom_angle
_geom_angle_site_symmetry_1
_geom_angle_site_symmetry_3
B1 O2 H2 109.5 . .
B1 O1 H1 109.5 . .
C2 C1 C3 115.6(2) . .
C2 C1 B1 124.0(2) . .
C3 C1 B1 120.4(2) . .
C2 C3 C1 119.6(2) 2_665 .
C2 C3 H3 120.2 2_665 .
C1 C3 H3 120.2 . .
F1 C2 C3 117.2(2) . 2_665
F1 C2 C1 118.1(2) . .
C3 C2 C1 124.8(2) 2_665 .
O1 B1 O2 118.7(2) . .
O1 B1 C1 118.0(2) . .
O2 B1 C1 123.3(2) . .

loop_
_geom_bond_atom_site_label_1
_geom_bond_atom_site_label_2
_geom_bond_distance
_geom_bond_site_symmetry_2
F1 C2 1.364(3) .
O2 B1 1.364(3) .
O2 H2 0.8400 .
O1 B1 1.357(3) .
O1 H1 0.8400 .
C1 C2 1.388(4) .
C1 C3 1.393(4) .
C1 B1 1.572(4) .
C3 C2 1.379(4) 2_665
C3 H3 0.9500 .

loop_
_geom_hbond_atom_site_label_D
_geom_hbond_atom_site_label_H
_geom_hbond_atom_site_label_A
_geom_hbond_distance_DH
_geom_hbond_distance_HA
_geom_hbond_distance_DA
_geom_hbond_angle_DHA
_geom_hbond_site_symmetry_A
O2 H2 O1 0.84 2.18 2.885(3) 141.0 1_455
O1 H1 O2 0.84 1.98 2.806(3) 166.4 2_676

loop_
_geom_torsion_atom_site_label_1
_geom_torsion_atom_site_label_2
_geom_torsion_atom_site_label_3
_geom_torsion_atom_site_label_4
_geom_torsion
_geom_torsion_site_symmetry_4
C2 C1 C3 C2 -0.5(4) 2_665
B1 C1 C3 C2 -179.9(2) 2_665
C3 C1 C2 F1 179.9(2) .
B1 C1 C2 F1 -0.8(4) .
C3 C1 C2 C3 0.6(5) 2_665
B1 C1 C2 C3 179.9(3) 2_665
C2 C1 B1 O1 161.5(3) .
C3 C1 B1 O1 -19.3(4) .
C2 C1 B1 O2 -18.9(5) .
C3 C1 B1 O2 160.4(3) .
